data_4332470
loop_
_publ_author_name
'Kalyvas, Harris'
'Coucouvanis, Dimitri'

_publ_section_title
;
 Synthesis and Reactivity of a New Octanuclear Iron&#x2212;Sulfur Nitrosyl
 Cluster
;
_journal_issue 21
_journal_name_full 'Inorganic Chemistry'
_journal_page_first 8462
_journal_page_last 8464
_journal_paper_doi 10.1021/ic060417r
_journal_volume 45
_journal_year 2006
_chemical_formula_sum 'C76 H70 Fe8 N10 O9 P4 S6'
_chemical_formula_weight 2030.46
_chemical_name_systematic
; 
 ? 
;
_space_group_IT_number 2
_symmetry_cell_setting triclinic
_symmetry_space_group_name_Hall '-P 1'
_symmetry_space_group_name_H-M 'P -1'
_atom_sites_solution_hydrogens geom
_atom_sites_solution_primary direct
_atom_sites_solution_secondary difmap
_audit_creation_method SHELXL-97
_cell_angle_alpha 117.4000(10)
_cell_angle_beta 97.671(2)
_cell_angle_gamma 96.071(2)
_cell_formula_units_Z 1
_cell_length_a 10.8007(11)
_cell_length_b 14.6681(15)
_cell_length_c 14.9851(15)
_cell_measurement_temperature 123(2)
_cell_volume 2050.8(4)
_computing_structure_refinement 'SHELXL-97 (Sheldrick, 1997)'
_computing_structure_solution 'SHELXS-97 (Sheldrick, 1990)'
_diffrn_ambient_temperature 123(2)
_diffrn_measured_fraction_theta_full 0.981
_diffrn_measured_fraction_theta_max 0.981
_diffrn_radiation_monochromator graphite
_diffrn_radiation_source 'fine-focus sealed tube'
_diffrn_radiation_type MoK\a
_diffrn_radiation_wavelength 0.71073
_diffrn_reflns_av_R_equivalents 0.0225
_diffrn_reflns_av_sigmaI/netI 0.0240
_diffrn_reflns_limit_h_max 14
_diffrn_reflns_limit_h_min -14
_diffrn_reflns_limit_k_max 19
_diffrn_reflns_limit_k_min -19
_diffrn_reflns_limit_l_max 19
_diffrn_reflns_limit_l_min -19
_diffrn_reflns_number 27863
_diffrn_reflns_theta_full 28.33
_diffrn_reflns_theta_max 28.33
_diffrn_reflns_theta_min 2.95
_exptl_absorpt_coefficient_mu 1.666
_exptl_crystal_density_diffrn 1.644
_exptl_crystal_density_method 'not measured'
_exptl_crystal_F_000 1032
_refine_diff_density_max 1.632
_refine_diff_density_min -0.796
_refine_diff_density_rms 0.082
_refine_ls_extinction_method none
_refine_ls_goodness_of_fit_ref 1.025
_refine_ls_hydrogen_treatment mixed
_refine_ls_matrix_type full
_refine_ls_number_parameters 512
_refine_ls_number_reflns 10045
_refine_ls_number_restraints 0
_refine_ls_restrained_S_all 1.025
_refine_ls_R_factor_all 0.0382
_refine_ls_R_factor_gt 0.0314
_refine_ls_shift/su_max 0.017
_refine_ls_shift/su_mean 0.001
_refine_ls_structure_factor_coef Fsqd
_refine_ls_weighting_details 'calc w=1/[\s^2^(Fo^2^)+(0.0459P)^2^+2.4585P] where P=(Fo^2^+2Fc^2^)/3'
_refine_ls_weighting_scheme calc
_refine_ls_wR_factor_gt 0.0877
_refine_ls_wR_factor_ref 0.0922
_reflns_number_gt 8738
_reflns_number_total 10045
_reflns_threshold_expression >2sigma(I)
_cod_data_source_file ic060417rsup1.cif
_cod_data_source_block pm1
_cod_depositor_comments
;
The following automatic conversions were performed:

'_symmetry_cell_setting' value 'Triclinic' changed to 'triclinic'
according to /home/saulius/struct/CIF-dictionaries/cif_core.dic
dictionary named 'cif_core.dic' version 2.4.2 from 2011-04-26.

Automatic conversion script
Id: cif_fix_values 1891 2012-01-12 08:04:46Z andrius 
;
_cod_original_sg_symbol_H-M P-1
_cod_database_code 4332470

loop_
_symmetry_equiv_pos_as_xyz
'x, y, z'
'-x, -y, -z'

loop_
_atom_site_label
_atom_site_type_symbol
_atom_site_fract_x
_atom_site_fract_y
_atom_site_fract_z
_atom_site_U_iso_or_equiv
_atom_site_adp_type
_atom_site_occupancy
_atom_site_symmetry_multiplicity
_atom_site_calc_flag
_atom_site_refinement_flags
Fe3 Fe 0.50466(3) 0.40678(2) 0.58751(2) 0.01807(7) Uani 1 1 d .
Fe2 Fe 0.67064(3) 0.57735(2) 0.63818(2) 0.01890(7) Uani 1 1 d .
Fe1 Fe 0.47995(3) 0.66836(2) 0.60821(2) 0.01687(7) Uani 1 1 d .
S1 S 0.48394(5) 0.57274(4) 0.69086(4) 0.01973(10) Uani 1 1 d .
S2 S 0.68316(5) 0.41290(4) 0.52879(4) 0.02195(11) Uani 1 1 d .
Fe4 Fe 0.68676(3) 0.50258(2) 0.44133(2) 0.01796(7) Uani 1 1 d .
S3 S 0.33848(5) 0.33354(4) 0.45141(4) 0.01910(10) Uani 1 1 d .
P2 P 0.14922(5) 0.84851(4) 0.16512(4) 0.01811(11) Uani 1 1 d .
P1 P -0.08831(5) 0.93157(4) 0.20856(4) 0.01826(11) Uani 1 1 d .
O4 O 0.91952(18) 0.49330(16) 0.36987(16) 0.0438(5) Uani 1 1 d .
N4 N 0.82329(18) 0.49985(15) 0.39939(15) 0.0258(4) Uani 1 1 d .
N1 N 0.46243(18) 0.79062(14) 0.68531(14) 0.0221(4) Uani 1 1 d .
O1 O 0.4484(2) 0.87575(13) 0.73994(13) 0.0370(4) Uani 1 1 d .
N10 N 0.04206(17) 0.91566(15) 0.17187(15) 0.0235(4) Uani 1 1 d .
C4 C 0.28860(19) 0.92642(16) 0.26271(16) 0.0192(4) Uani 1 1 d .
O3 O 0.5390(2) 0.28676(17) 0.69065(18) 0.0455(5) Uani 1 1 d .
N3 N 0.51954(18) 0.33728(15) 0.64957(15) 0.0255(4) Uani 1 1 d .
C5 C 0.1033(2) 0.73400(16) 0.17729(17) 0.0219(4) Uani 1 1 d .
O2 O 0.8859(2) 0.65918(17) 0.80447(16) 0.0486(5) Uani 1 1 d .
N2 N 0.79630(19) 0.62696(16) 0.73609(16) 0.0288(4) Uani 1 1 d .
C3 C -0.2144(2) 0.90123(17) 0.10227(16) 0.0221(4) Uani 1 1 d .
C2 C -0.08014(19) 1.06657(16) 0.29987(16) 0.0197(4) Uani 1 1 d .
C1 C -0.13822(19) 0.85565(17) 0.26768(17) 0.0206(4) Uani 1 1 d .
C7 C 0.4029(2) 0.88905(17) 0.25961(17) 0.0216(4) Uani 1 1 d .
H7 H 0.4085 0.8244 0.2034 0.026 Uiso 1 1 calc R
C9 C 0.5008(2) 1.04256(18) 0.41983(18) 0.0270(5) Uani 1 1 d .
H9 H 0.5734 1.0824 0.4732 0.032 Uiso 1 1 calc R
C23 C 0.0037(2) 1.14462(18) 0.29763(19) 0.0257(4) Uani 1 1 d .
H23 H 0.0617 1.1262 0.2525 0.031 Uiso 1 1 calc R
C16 C 0.1603(2) 0.72207(19) 0.2593(2) 0.0311(5) Uani 1 1 d .
H16 H 0.2282 0.7746 0.3102 0.037 Uiso 1 1 calc R
C19 C -0.1642(2) 1.09450(17) 0.36683(18) 0.0246(4) Uani 1 1 d .
H19 H -0.2207 1.0417 0.3691 0.030 Uiso 1 1 calc R
C12 C 0.19160(19) 0.80444(17) 0.04144(16) 0.0217(4) Uani 1 1 d .
C24 C -0.3343(2) 0.9225(2) 0.12102(18) 0.0280(5) Uani 1 1 d .
H24 H -0.3481 0.9528 0.1893 0.034 Uiso 1 1 calc R
C8 C 0.5080(2) 0.94681(18) 0.33889(18) 0.0257(4) Uani 1 1 d .
H8 H 0.5850 0.9208 0.3378 0.031 Uiso 1 1 calc R
C20 C -0.1658(2) 1.19909(18) 0.4301(2) 0.0298(5) Uani 1 1 d .
H20 H -0.2237 1.2179 0.4753 0.036 Uiso 1 1 calc R
C11 C 0.2816(2) 1.02210(17) 0.34474(17) 0.0246(4) Uani 1 1 d .
H11 H 0.2041 1.0476 0.3472 0.030 Uiso 1 1 calc R
C21 C -0.0827(2) 1.27638(18) 0.4273(2) 0.0324(5) Uani 1 1 d .
H21 H -0.0839 1.3480 0.4705 0.039 Uiso 1 1 calc R
C10 C 0.3883(2) 1.08032(18) 0.42315(18) 0.0279(5) Uani 1 1 d .
H10 H 0.3838 1.1458 0.4788 0.033 Uiso 1 1 calc R
C13 C 0.2367(2) 0.71100(19) -0.0059(2) 0.0314(5) Uani 1 1 d .
H13 H 0.2459 0.6695 0.0272 0.038 Uiso 1 1 calc R
C14 C 0.1819(2) 0.8657(2) -0.00658(19) 0.0294(5) Uani 1 1 d .
H14 H 0.1534 0.9302 0.0258 0.035 Uiso 1 1 calc R
C18 C -0.0743(2) 0.8822(2) 0.36627(19) 0.0296(5) Uani 1 1 d .
H18 H -0.0083 0.9422 0.4027 0.036 Uiso 1 1 calc R
C25 C -0.1934(2) 0.8578(2) 0.00243(18) 0.0295(5) Uani 1 1 d .
H25 H -0.1121 0.8432 -0.0107 0.035 Uiso 1 1 calc R
C15 C 0.0030(2) 0.6567(2) 0.1039(2) 0.0334(5) Uani 1 1 d .
H15 H -0.0365 0.6638 0.0474 0.040 Uiso 1 1 calc R
C17 C -0.2338(2) 0.7672(2) 0.21494(19) 0.0323(5) Uani 1 1 d .
H17 H -0.2786 0.7486 0.1482 0.039 Uiso 1 1 calc R
C22 C 0.0018(2) 1.24925(19) 0.3616(2) 0.0314(5) Uani 1 1 d .
H22 H 0.0588 1.3024 0.3603 0.038 Uiso 1 1 calc R
C26 C 0.0182(3) 0.5578(2) 0.1940(2) 0.0372(6) Uani 1 1 d .
H26 H -0.0111 0.4976 0.1997 0.045 Uiso 1 1 calc R
C27 C -0.4329(2) 0.8993(2) 0.0401(2) 0.0335(5) Uani 1 1 d .
H27 H -0.5146 0.9132 0.0526 0.040 Uiso 1 1 calc R
C28 C -0.4117(3) 0.8557(2) -0.0591(2) 0.0367(6) Uani 1 1 d .
H28 H -0.4794 0.8393 -0.1147 0.044 Uiso 1 1 calc R
C29 C 0.2564(2) 0.7395(2) -0.14955(19) 0.0383(6) Uani 1 1 d .
H29 H 0.2776 0.7172 -0.2150 0.046 Uiso 1 1 calc R
C30 C -0.2929(3) 0.8361(2) -0.07775(19) 0.0370(6) Uani 1 1 d .
H30 H -0.2791 0.8075 -0.1460 0.044 Uiso 1 1 calc R
C31 C -0.0390(3) 0.5696(2) 0.1131(2) 0.0394(6) Uani 1 1 d .
H31 H -0.1079 0.5175 0.0632 0.047 Uiso 1 1 calc R
C32 C -0.1066(3) 0.8214(2) 0.4113(2) 0.0385(6) Uani 1 1 d .
H32 H -0.0641 0.8408 0.4789 0.046 Uiso 1 1 calc R
C33 C -0.2004(3) 0.7329(2) 0.3580(2) 0.0402(6) Uani 1 1 d .
H33 H -0.2214 0.6908 0.3886 0.048 Uiso 1 1 calc R
C34 C 0.1180(3) 0.6333(2) 0.2668(2) 0.0416(6) Uani 1 1 d .
H34 H 0.1580 0.6247 0.3222 0.050 Uiso 1 1 calc R
C35 C 0.2140(2) 0.8325(2) -0.1022(2) 0.0367(6) Uani 1 1 d .
H35 H 0.2067 0.8742 -0.1352 0.044 Uiso 1 1 calc R
C36 C -0.2638(3) 0.7053(2) 0.2606(2) 0.0425(7) Uani 1 1 d .
H36 H -0.3281 0.6441 0.2241 0.051 Uiso 1 1 calc R
C37 C 0.2682(3) 0.6790(2) -0.1020(2) 0.0396(6) Uani 1 1 d .
H37 H 0.2978 0.6151 -0.1346 0.048 Uiso 1 1 calc R
C40 C 0.5676(7) 0.5497(5) 0.9334(4) 0.103(2) Uani 1 1 d .
H40A H 0.5065 0.5233 0.8675 0.124 Uiso 1 1 calc R
H40B H 0.5715 0.6262 0.9714 0.124 Uiso 1 1 calc R
C39 C 0.6733(7) 0.5374(6) 0.9115(4) 0.118(2) Uani 1 1 d .
H39A H 0.7367 0.5588 0.9742 0.178 Uiso 1 1 calc R
H39B H 0.6970 0.5802 0.8797 0.178 Uiso 1 1 calc R
H39C H 0.6698 0.4636 0.8633 0.178 Uiso 1 1 calc R
O9 O 0.5000 0.5000 1.0000 0.176(4) Uani 1 2 d S

loop_
_atom_site_aniso_label
_atom_site_aniso_U_11
_atom_site_aniso_U_22
_atom_site_aniso_U_33
_atom_site_aniso_U_23
_atom_site_aniso_U_13
_atom_site_aniso_U_12
Fe3 0.02172(15) 0.01612(14) 0.01937(15) 0.01024(12) 0.00580(11) 0.00535(11)
Fe2 0.01996(14) 0.01739(15) 0.01965(15) 0.00908(12) 0.00332(11) 0.00488(11)
Fe1 0.02025(14) 0.01459(14) 0.01711(14) 0.00776(11) 0.00590(11) 0.00543(10)
S1 0.0258(2) 0.0186(2) 0.0176(2) 0.0096(2) 0.00793(19) 0.00683(19)
S2 0.0235(2) 0.0199(2) 0.0238(3) 0.0108(2) 0.0065(2) 0.00624(19)
Fe4 0.01908(14) 0.01673(14) 0.02103(15) 0.01009(12) 0.00832(11) 0.00501(10)
S3 0.0199(2) 0.0164(2) 0.0225(2) 0.0100(2) 0.00632(19) 0.00366(17)
P2 0.0164(2) 0.0185(2) 0.0200(2) 0.0091(2) 0.00559(19) 0.00433(18)
P1 0.0155(2) 0.0211(3) 0.0184(2) 0.0093(2) 0.00419(19) 0.00455(18)
O4 0.0300(9) 0.0422(11) 0.0516(12) 0.0127(9) 0.0254(9) 0.0034(8)
N4 0.0256(9) 0.0215(9) 0.0294(10) 0.0103(8) 0.0111(8) 0.0037(7)
N1 0.0299(9) 0.0207(9) 0.0186(8) 0.0108(7) 0.0068(7) 0.0080(7)
O1 0.0669(13) 0.0226(8) 0.0238(9) 0.0092(7) 0.0146(8) 0.0205(8)
N10 0.0199(8) 0.0278(10) 0.0293(10) 0.0168(8) 0.0096(7) 0.0092(7)
C4 0.0208(9) 0.0181(9) 0.0208(10) 0.0113(8) 0.0039(8) 0.0029(7)
O3 0.0444(11) 0.0502(12) 0.0652(14) 0.0485(12) 0.0050(10) 0.0094(9)
N3 0.0270(9) 0.0243(9) 0.0295(10) 0.0164(8) 0.0052(8) 0.0057(7)
C5 0.0204(9) 0.0181(10) 0.0269(11) 0.0086(9) 0.0113(8) 0.0054(7)
O2 0.0379(11) 0.0472(12) 0.0395(11) 0.0080(10) -0.0131(9) 0.0118(9)
N2 0.0277(10) 0.0259(10) 0.0291(10) 0.0112(8) 0.0007(8) 0.0072(8)
C3 0.0201(9) 0.0257(11) 0.0189(10) 0.0092(9) 0.0029(8) 0.0063(8)
C2 0.0159(9) 0.0198(10) 0.0229(10) 0.0100(8) 0.0024(8) 0.0050(7)
C1 0.0192(9) 0.0209(10) 0.0233(10) 0.0105(8) 0.0077(8) 0.0055(7)
C7 0.0202(9) 0.0210(10) 0.0246(10) 0.0114(9) 0.0063(8) 0.0046(8)
C9 0.0273(11) 0.0271(11) 0.0263(11) 0.0168(10) -0.0026(9) -0.0053(9)
C23 0.0186(10) 0.0284(11) 0.0338(12) 0.0184(10) 0.0038(9) 0.0048(8)
C16 0.0333(12) 0.0254(12) 0.0372(13) 0.0177(11) 0.0057(10) 0.0046(9)
C19 0.0194(10) 0.0217(10) 0.0296(11) 0.0097(9) 0.0060(8) 0.0032(8)
C12 0.0164(9) 0.0251(11) 0.0194(10) 0.0075(8) 0.0046(7) 0.0010(7)
C24 0.0243(11) 0.0361(13) 0.0219(11) 0.0116(10) 0.0054(9) 0.0101(9)
C8 0.0200(10) 0.0309(12) 0.0320(12) 0.0204(10) 0.0045(9) 0.0029(8)
C20 0.0216(10) 0.0223(11) 0.0376(13) 0.0074(10) 0.0073(9) 0.0054(8)
C11 0.0282(11) 0.0208(10) 0.0258(11) 0.0117(9) 0.0052(9) 0.0067(8)
C21 0.0225(11) 0.0188(11) 0.0481(15) 0.0109(11) 0.0010(10) 0.0053(8)
C10 0.0367(12) 0.0197(10) 0.0247(11) 0.0102(9) 0.0025(9) 0.0022(9)
C13 0.0356(13) 0.0231(11) 0.0326(13) 0.0088(10) 0.0178(10) 0.0025(9)
C14 0.0246(11) 0.0417(14) 0.0280(12) 0.0201(11) 0.0076(9) 0.0116(10)
C18 0.0260(11) 0.0372(13) 0.0301(12) 0.0200(11) 0.0055(9) 0.0055(9)
C25 0.0267(11) 0.0370(13) 0.0238(11) 0.0121(10) 0.0075(9) 0.0114(9)
C15 0.0316(12) 0.0303(13) 0.0336(13) 0.0139(11) 0.0042(10) -0.0025(10)
C17 0.0345(13) 0.0297(12) 0.0272(12) 0.0106(10) 0.0088(10) -0.0033(10)
C22 0.0206(10) 0.0263(12) 0.0496(15) 0.0221(11) 0.0023(10) 0.0017(8)
C26 0.0385(14) 0.0241(12) 0.0591(18) 0.0232(12) 0.0259(13) 0.0107(10)
C27 0.0224(11) 0.0452(15) 0.0301(12) 0.0159(11) 0.0017(9) 0.0104(10)
C28 0.0315(13) 0.0472(16) 0.0248(12) 0.0146(11) -0.0047(10) 0.0076(11)
C29 0.0308(13) 0.0511(16) 0.0214(11) 0.0094(11) 0.0089(10) -0.0040(11)
C30 0.0384(14) 0.0466(16) 0.0198(11) 0.0101(11) 0.0053(10) 0.0126(11)
C31 0.0336(13) 0.0253(12) 0.0510(16) 0.0127(12) 0.0129(12) -0.0045(10)
C32 0.0354(13) 0.0575(18) 0.0411(15) 0.0362(14) 0.0129(11) 0.0153(12)
C33 0.0431(15) 0.0454(16) 0.0560(17) 0.0372(14) 0.0297(13) 0.0172(12)
C34 0.0477(16) 0.0355(14) 0.0533(17) 0.0303(14) 0.0120(13) 0.0100(12)
C35 0.0311(13) 0.0584(18) 0.0301(13) 0.0281(13) 0.0079(10) 0.0110(12)
C36 0.0463(16) 0.0325(14) 0.0479(16) 0.0180(13) 0.0217(13) -0.0042(11)
C37 0.0444(15) 0.0289(13) 0.0336(14) 0.0029(11) 0.0220(12) 0.0009(11)
C40 0.124(5) 0.082(4) 0.075(3) 0.031(3) -0.040(3) 0.010(3)
C39 0.151(6) 0.123(5) 0.072(3) 0.062(4) -0.024(4) -0.024(5)
O9 0.386(10) 0.0308(19) 0.054(2) 0.0335(18) -0.124(4) -0.047(3)

loop_
_atom_type_symbol
_atom_type_description
_atom_type_scat_dispersion_real
_atom_type_scat_dispersion_imag
_atom_type_scat_source
H H 0.0000 0.0000 'International Tables Vol C Tables 4.2.6.8 and 6.1.1.4'
C C 0.0033 0.0016 'International Tables Vol C Tables 4.2.6.8 and 6.1.1.4'
N N 0.0061 0.0033 'International Tables Vol C Tables 4.2.6.8 and 6.1.1.4'
O O 0.0106 0.0060 'International Tables Vol C Tables 4.2.6.8 and 6.1.1.4'
P P 0.1023 0.0942 'International Tables Vol C Tables 4.2.6.8 and 6.1.1.4'
S S 0.1246 0.1234 'International Tables Vol C Tables 4.2.6.8 and 6.1.1.4'
Fe Fe 0.3463 0.8444 'International Tables Vol C Tables 4.2.6.8 and 6.1.1.4'

loop_
_geom_angle_atom_site_label_1
_geom_angle_atom_site_label_2
_geom_angle_atom_site_label_3
_geom_angle
_geom_angle_site_symmetry_1
_geom_angle_site_symmetry_3
N3 Fe3 S2 106.57(7) . .
N3 Fe3 S1 112.77(7) . .
S2 Fe3 S1 108.15(2) . .
N3 Fe3 S3 113.25(7) . .
S2 Fe3 S3 107.99(2) . .
S1 Fe3 S3 107.90(2) . .
N3 Fe3 Fe2 122.24(7) . .
S2 Fe3 Fe2 53.860(17) . .
S1 Fe3 Fe2 54.380(17) . .
S3 Fe3 Fe2 124.375(18) . .
N3 Fe3 Fe1 122.78(7) . 2_666
S2 Fe3 Fe1 54.096(17) . 2_666
S1 Fe3 Fe1 124.320(18) . 2_666
S3 Fe3 Fe1 53.979(16) . 2_666
Fe2 Fe3 Fe1 90.608(13) . 2_666
N3 Fe3 Fe4 129.60(7) . 2_666
S2 Fe3 Fe4 123.83(2) . 2_666
S1 Fe3 Fe4 53.959(17) . 2_666
S3 Fe3 Fe4 53.996(16) . 2_666
Fe2 Fe3 Fe4 90.543(15) . 2_666
Fe1 Fe3 Fe4 90.248(13) 2_666 2_666
N2 Fe2 S2 108.56(7) . .
N2 Fe2 S3 113.36(7) . 2_666
S2 Fe2 S3 107.34(2) . 2_666
N2 Fe2 S1 112.14(8) . .
S2 Fe2 S1 107.75(2) . .
S3 Fe2 S1 107.45(2) 2_666 .
N2 Fe2 Fe3 123.44(7) . .
S2 Fe2 Fe3 53.666(17) . .
S3 Fe2 Fe3 123.142(19) 2_666 .
S1 Fe2 Fe3 54.174(16) . .
N2 Fe2 Fe1 128.56(7) . .
S2 Fe2 Fe1 122.87(2) . .
S3 Fe2 Fe1 53.771(15) 2_666 .
S1 Fe2 Fe1 53.743(16) . .
Fe3 Fe2 Fe1 89.720(15) . .
N2 Fe2 Fe4 124.27(7) . .
S2 Fe2 Fe4 53.537(16) . .
S3 Fe2 Fe4 53.905(16) 2_666 .
S1 Fe2 Fe4 123.520(19) . .
Fe3 Fe2 Fe4 89.658(13) . .
Fe1 Fe2 Fe4 89.810(13) . .
N1 Fe1 S2 110.42(7) . 2_666
N1 Fe1 S1 111.38(6) . .
S2 Fe1 S1 107.68(2) 2_666 .
N1 Fe1 S3 111.68(7) . 2_666
S2 Fe1 S3 107.55(2) 2_666 2_666
S1 Fe1 S3 107.95(2) . 2_666
N1 Fe1 Fe3 124.89(6) . 2_666
S2 Fe1 Fe3 53.409(17) 2_666 2_666
S1 Fe1 Fe3 123.712(19) . 2_666
S3 Fe1 Fe3 54.223(16) 2_666 2_666
N1 Fe1 Fe4 124.43(7) . 2_666
S2 Fe1 Fe4 53.662(16) 2_666 2_666
S1 Fe1 Fe4 54.116(17) . 2_666
S3 Fe1 Fe4 123.879(18) 2_666 2_666
Fe3 Fe1 Fe4 89.787(13) 2_666 2_666
N1 Fe1 Fe2 126.34(7) . .
S2 Fe1 Fe2 123.234(19) 2_666 .
S1 Fe1 Fe2 54.041(16) . .
S3 Fe1 Fe2 53.973(16) 2_666 .
Fe3 Fe1 Fe2 90.143(13) 2_666 .
Fe4 Fe1 Fe2 90.230(15) 2_666 .
Fe1 S1 Fe3 111.96(2) . .
Fe1 S1 Fe4 71.945(19) . 2_666
Fe3 S1 Fe4 72.163(19) . 2_666
Fe1 S1 Fe2 72.216(18) . .
Fe3 S1 Fe2 71.446(18) . .
Fe4 S1 Fe2 112.71(2) 2_666 .
Fe3 S2 Fe2 72.474(19) . .
Fe3 S2 Fe4 113.59(2) . .
Fe2 S2 Fe4 73.13(2) . .
Fe3 S2 Fe1 72.50(2) . 2_666
Fe2 S2 Fe1 113.89(2) . 2_666
Fe4 S2 Fe1 72.39(2) . 2_666
N4 Fe4 S2 109.26(7) . .
N4 Fe4 S1 111.43(7) . 2_666
S2 Fe4 S1 107.79(2) . 2_666
N4 Fe4 S3 113.24(7) . 2_666
S2 Fe4 S3 107.08(2) . 2_666
S1 Fe4 S3 107.80(2) 2_666 2_666
N4 Fe4 Fe1 123.38(7) . 2_666
S2 Fe4 Fe1 53.953(17) . 2_666
S1 Fe4 Fe1 53.939(16) 2_666 2_666
S3 Fe4 Fe1 123.352(19) 2_666 2_666
N4 Fe4 Fe3 128.15(7) . 2_666
S2 Fe4 Fe3 122.583(19) . 2_666
S1 Fe4 Fe3 53.878(16) 2_666 2_666
S3 Fe4 Fe3 53.977(16) 2_666 2_666
Fe1 Fe4 Fe3 89.504(15) 2_666 2_666
N4 Fe4 Fe2 124.73(7) . .
S2 Fe4 Fe2 53.336(17) . .
S1 Fe4 Fe2 123.774(19) 2_666 .
S3 Fe4 Fe2 53.845(16) 2_666 .
Fe1 Fe4 Fe2 89.947(12) 2_666 .
Fe3 Fe4 Fe2 89.799(13) 2_666 .
Fe1 S3 Fe2 72.256(18) 2_666 2_666
Fe1 S3 Fe3 71.798(19) 2_666 .
Fe2 S3 Fe3 112.48(2) 2_666 .
Fe1 S3 Fe4 112.77(2) 2_666 2_666
Fe2 S3 Fe4 72.25(2) 2_666 2_666
Fe3 S3 Fe4 72.028(19) . 2_666
N10 P2 C4 110.55(10) . .
N10 P2 C5 114.65(10) . .
C4 P2 C5 107.64(10) . .
N10 P2 C12 108.48(10) . .
C4 P2 C12 108.37(10) . .
C5 P2 C12 106.94(10) . .
N10 P1 C1 115.61(10) . .
N10 P1 C3 110.39(10) . .
C1 P1 C3 107.23(10) . .
N10 P1 C2 110.28(10) . .
C1 P1 C2 106.83(10) . .
C3 P1 C2 106.01(10) . .
O4 N4 Fe4 176.69(19) . .
O1 N1 Fe1 178.81(19) . .
P1 N10 P2 140.72(13) . .
C11 C4 C7 119.8(2) . .
C11 C4 P2 119.94(16) . .
C7 C4 P2 120.19(16) . .
O3 N3 Fe3 174.62(19) . .
C16 C5 C15 119.2(2) . .
C16 C5 P2 122.48(17) . .
C15 C5 P2 118.29(19) . .
O2 N2 Fe2 178.1(2) . .
C25 C3 C24 120.1(2) . .
C25 C3 P1 120.75(17) . .
C24 C3 P1 119.12(17) . .
C19 C2 C23 119.6(2) . .
C19 C2 P1 120.48(16) . .
C23 C2 P1 119.66(17) . .
C17 C1 C18 119.2(2) . .
C17 C1 P1 121.29(18) . .
C18 C1 P1 119.37(17) . .
C8 C7 C4 119.8(2) . .
C10 C9 C8 120.4(2) . .
C22 C23 C2 119.8(2) . .
C5 C16 C34 120.1(2) . .
C20 C19 C2 120.2(2) . .
C14 C12 C13 119.5(2) . .
C14 C12 P2 119.26(17) . .
C13 C12 P2 121.21(18) . .
C27 C24 C3 120.0(2) . .
C7 C8 C9 120.1(2) . .
C19 C20 C21 119.9(2) . .
C10 C11 C4 120.0(2) . .
C22 C21 C20 120.2(2) . .
C9 C10 C11 119.9(2) . .
C37 C13 C12 119.7(2) . .
C12 C14 C35 119.8(2) . .
C32 C18 C1 120.4(2) . .
C30 C25 C3 119.1(2) . .
C31 C15 C5 120.0(3) . .
C1 C17 C36 119.8(2) . .
C21 C22 C23 120.3(2) . .
C31 C26 C34 120.0(2) . .
C28 C27 C24 119.7(2) . .
C30 C28 C27 120.5(2) . .
C37 C29 C35 120.1(2) . .
C28 C30 C25 120.6(2) . .
C26 C31 C15 120.6(3) . .
C33 C32 C18 120.1(3) . .
C36 C33 C32 120.2(2) . .
C26 C34 C16 120.1(3) . .
C29 C35 C14 120.6(3) . .
C33 C36 C17 120.3(3) . .
C29 C37 C13 120.3(3) . .
C39 C40 O9 124.2(5) . .
C40 O9 C40 180.000(2) . 2_667

loop_
_geom_bond_atom_site_label_1
_geom_bond_atom_site_label_2
_geom_bond_distance
_geom_bond_site_symmetry_2
Fe3 N3 1.6724(19) .
Fe3 S2 2.2334(6) .
Fe3 S1 2.2611(6) .
Fe3 S3 2.2657(6) .
Fe3 Fe2 2.6438(5) .
Fe3 Fe1 2.6529(5) 2_666
Fe3 Fe4 2.6646(5) 2_666
Fe2 N2 1.674(2) .
Fe2 S2 2.2390(6) .
Fe2 S3 2.2645(6) 2_666
Fe2 S1 2.2670(6) .
Fe2 Fe1 2.6668(4) .
Fe2 Fe4 2.6711(5) .
Fe1 N1 1.6762(18) .
Fe1 S2 2.2532(6) 2_666
Fe1 S1 2.2584(6) .
Fe1 S3 2.2587(6) 2_666
Fe1 Fe3 2.6529(5) 2_666
Fe1 Fe4 2.6561(5) 2_666
S1 Fe4 2.2634(6) 2_666
S2 Fe4 2.2448(6) .
S2 Fe1 2.2532(6) 2_666
Fe4 N4 1.6757(19) .
Fe4 S1 2.2634(6) 2_666
Fe4 S3 2.2662(6) 2_666
Fe4 Fe1 2.6561(5) 2_666
Fe4 Fe3 2.6646(5) 2_666
S3 Fe1 2.2587(6) 2_666
S3 Fe2 2.2645(6) 2_666
S3 Fe4 2.2662(6) 2_666
P2 N10 1.5812(19) .
P2 C4 1.795(2) .
P2 C5 1.797(2) .
P2 C12 1.802(2) .
P1 N10 1.5804(18) .
P1 C1 1.796(2) .
P1 C3 1.797(2) .
P1 C2 1.800(2) .
O4 N4 1.179(3) .
N1 O1 1.177(2) .
C4 C11 1.395(3) .
C4 C7 1.400(3) .
O3 N3 1.179(3) .
C5 C16 1.393(3) .
C5 C15 1.394(3) .
O2 N2 1.184(3) .
C3 C25 1.393(3) .
C3 C24 1.398(3) .
C2 C19 1.394(3) .
C2 C23 1.398(3) .
C1 C17 1.389(3) .
C1 C18 1.397(3) .
C7 C8 1.388(3) .
C9 C10 1.385(3) .
C9 C8 1.389(3) .
C23 C22 1.390(3) .
C16 C34 1.393(3) .
C19 C20 1.387(3) .
C12 C14 1.390(3) .
C12 C13 1.399(3) .
C24 C27 1.385(3) .
C20 C21 1.390(3) .
C11 C10 1.395(3) .
C21 C22 1.385(4) .
C13 C37 1.397(3) .
C14 C35 1.392(3) .
C18 C32 1.386(3) .
C25 C30 1.390(3) .
C15 C31 1.384(4) .
C17 C36 1.401(4) .
C26 C31 1.378(4) .
C26 C34 1.378(4) .
C27 C28 1.385(4) .
C28 C30 1.381(4) .
C29 C37 1.377(4) .
C29 C35 1.379(4) .
C32 C33 1.379(4) .
C33 C36 1.376(4) .
C40 C39 1.238(9) .
C40 O9 1.676(7) .
O9 C40 1.676(7) 2_667
